data_4070565
loop_
_publ_author_name
'Sun, Jianlong'
'Berg, David J.'
'Twamley, Brendan'

_publ_section_title
;
 Yttrium Complexes of a Phenanthrene-Fused Cyclopentadienyl: Synthetic,
 Structural, and Reactivity Studies
;
_journal_issue 4
_journal_name_full Organometallics
_journal_page_first 683
_journal_paper_doi 10.1021/om7007343
_journal_volume 27
_journal_year 2008
_chemical_formula_moiety 'C68 H86 O2 Si4 Y2, C7 H8'
_chemical_formula_sum 'C75 H94 O2 Si4 Y2'
_chemical_formula_weight 1317.68
_chemical_name_common 'C68 H86 O2 Si4 Y2, C7 H8'
_chemical_name_systematic
; 
 ? 
;
_space_group_IT_number 14
_symmetry_cell_setting monoclinic
_symmetry_space_group_name_Hall '-P 2ybc'
_symmetry_space_group_name_H-M 'P 1 21/c 1'
_atom_sites_solution_hydrogens geom
_atom_sites_solution_primary direct
_atom_sites_solution_secondary difmap
_audit_creation_method SHELXL-97
_cell_angle_alpha 90.00
_cell_angle_beta 100.724(10)
_cell_angle_gamma 90.00
_cell_formula_units_Z 4
_cell_length_a 10.5591(12)
_cell_length_b 24.499(3)
_cell_length_c 27.461(3)
_cell_measurement_reflns_used 8747
_cell_measurement_temperature 89(2)
_cell_measurement_theta_max 29.27
_cell_measurement_theta_min 2.24
_cell_volume 6979.7(14)
_computing_cell_refinement 'Bruker SAINTPlus v. 6.450'
_computing_data_collection 'Bruker SMART v. 5.630'
_computing_data_reduction 'Bruker SAINTPlus v. 6.450'
_computing_molecular_graphics 'XP, Bruker SHELXTL v. 6.10'
_computing_publication_material 'XCIF, Bruker SHELXTL v. 6.10'
_computing_structure_refinement 'XL, Bruker SHELXTL v. 6.10'
_computing_structure_solution 'XS, Bruker SHELXTL v. 6.10'
_diffrn_ambient_temperature 89(2)
_diffrn_detector_area_resol_mean 8.3
_diffrn_measured_fraction_theta_full 1.000
_diffrn_measured_fraction_theta_max 1.000
_diffrn_measurement_device_type 'Bruker/Siemens SMART APEX'
_diffrn_measurement_method '\w scans'
_diffrn_radiation_monochromator graphite
_diffrn_radiation_source 'normal-focus sealed tube'
_diffrn_radiation_type MoK\a
_diffrn_radiation_wavelength 0.71073
_diffrn_reflns_av_R_equivalents 0.0808
_diffrn_reflns_av_sigmaI/netI 0.0557
_diffrn_reflns_limit_h_max 12
_diffrn_reflns_limit_h_min -12
_diffrn_reflns_limit_k_max 29
_diffrn_reflns_limit_k_min -29
_diffrn_reflns_limit_l_max 32
_diffrn_reflns_limit_l_min -32
_diffrn_reflns_number 104015
_diffrn_reflns_theta_full 25.25
_diffrn_reflns_theta_max 25.25
_diffrn_reflns_theta_min 1.51
_diffrn_standards_number 0
_exptl_absorpt_coefficient_mu 1.767
_exptl_absorpt_correction_T_max 0.8863
_exptl_absorpt_correction_T_min 0.7080
_exptl_absorpt_correction_type multi-scan
_exptl_absorpt_process_details 'SADABS; Bruker, 2001'
_exptl_crystal_colour colorless
_exptl_crystal_density_diffrn 1.254
_exptl_crystal_density_method 'not measured'
_exptl_crystal_description plate
_exptl_crystal_F_000 2776
_exptl_crystal_size_max 0.21
_exptl_crystal_size_mid 0.13
_exptl_crystal_size_min 0.07
_refine_diff_density_max 0.573
_refine_diff_density_min -0.438
_refine_diff_density_rms 0.076
_refine_ls_extinction_method none
_refine_ls_goodness_of_fit_ref 1.030
_refine_ls_hydrogen_treatment constr
_refine_ls_matrix_type full
_refine_ls_number_parameters 764
_refine_ls_number_reflns 12642
_refine_ls_number_restraints 15
_refine_ls_restrained_S_all 1.030
_refine_ls_R_factor_all 0.0662
_refine_ls_R_factor_gt 0.0425
_refine_ls_shift/su_max 0.002
_refine_ls_shift/su_mean 0.000
_refine_ls_structure_factor_coef Fsqd
_refine_ls_weighting_details 'calc w=1/[\s^2^(Fo^2^)+(0.0420P)^2^+2.4966P] where P=(Fo^2^+2Fc^2^)/3'
_refine_ls_weighting_scheme calc
_refine_ls_wR_factor_gt 0.0849
_refine_ls_wR_factor_ref 0.0926
_reflns_number_gt 9600
_reflns_number_total 12642
_reflns_threshold_expression I>2\s(I)
_cod_data_source_file om7007343-file004.cif
_cod_data_source_block bt832
_cod_depositor_comments
;
The following automatic conversions were performed:

'_symmetry_cell_setting' value 'Monoclinic' changed to 'monoclinic'
according to /home/saulius/struct/CIF-dictionaries/cif_core.dic
dictionary named 'cif_core.dic' version 2.4.1 from 2010-06-29.

Automatic conversion script
Id: cif_fix_values 1715 2011-07-08 13:25:40Z adriana 
;
_cod_original_cell_volume 6979.7(13)
_cod_original_sg_symbol_H-M P2(1)/c
_cod_database_code 4070565

loop_
_symmetry_equiv_pos_as_xyz
'x, y, z'
'-x, y+1/2, -z+1/2'
'-x, -y, -z'
'x, -y-1/2, z-1/2'

loop_
_atom_site_label
_atom_site_type_symbol
_atom_site_fract_x
_atom_site_fract_y
_atom_site_fract_z
_atom_site_U_iso_or_equiv
_atom_site_adp_type
_atom_site_occupancy
_atom_site_symmetry_multiplicity
_atom_site_calc_flag
_atom_site_refinement_flags
_atom_site_disorder_assembly
_atom_site_disorder_group
C1 C 0.5568(3) 0.44342(12) 0.72937(11) 0.0155(7) Uani 1 1 d . . .
C2 C 0.4890(3) 0.46666(12) 0.76457(11) 0.0167(7) Uani 1 1 d . . .
C3 C 0.5379(3) 0.44519(11) 0.81230(11) 0.0147(6) Uani 1 1 d . . .
C4 C 0.6360(3) 0.40703(11) 0.80666(11) 0.0144(6) Uani 1 1 d . . .
C5 C 0.7201(3) 0.37335(12) 0.84326(11) 0.0147(6) Uani 1 1 d . . .
C6 C 0.7215(3) 0.37730(12) 0.89436(11) 0.0193(7) Uani 1 1 d . . .
H6 H 0.6645 0.4020 0.9060 0.023 Uiso 1 1 calc R . .
C7 C 0.8041(3) 0.34596(13) 0.92780(11) 0.0222(7) Uani 1 1 d . . .
H7 H 0.8026 0.3488 0.9622 0.027 Uiso 1 1 calc R . .
C8 C 0.8893(3) 0.31042(13) 0.91180(12) 0.0239(8) Uani 1 1 d . . .
H8 H 0.9469 0.2893 0.9351 0.029 Uiso 1 1 calc R . .
C9 C 0.8900(3) 0.30582(12) 0.86201(12) 0.0215(7) Uani 1 1 d . . .
H9 H 0.9497 0.2816 0.8514 0.026 Uiso 1 1 calc R . .
C10 C 0.8046(3) 0.33597(12) 0.82610(11) 0.0175(7) Uani 1 1 d . . .
C11 C 0.8041(3) 0.32933(12) 0.77302(11) 0.0159(7) Uani 1 1 d . . .
C12 C 0.8787(3) 0.28891(12) 0.75530(12) 0.0212(7) Uani 1 1 d . . .
H12 H 0.9307 0.2654 0.7783 0.025 Uiso 1 1 calc R . .
C13 C 0.8782(3) 0.28261(13) 0.70571(12) 0.0240(8) Uani 1 1 d . . .
H13 H 0.9308 0.2554 0.6948 0.029 Uiso 1 1 calc R . .
C14 C 0.8011(3) 0.31587(12) 0.67120(12) 0.0220(7) Uani 1 1 d . . .
H14 H 0.7996 0.3110 0.6368 0.026 Uiso 1 1 calc R . .
C15 C 0.7268(3) 0.35584(12) 0.68728(11) 0.0191(7) Uani 1 1 d . . .
H15 H 0.6747 0.3785 0.6636 0.023 Uiso 1 1 calc R . .
C16 C 0.7266(3) 0.36379(12) 0.73786(11) 0.0152(6) Uani 1 1 d . . .
C17 C 0.6454(3) 0.40482(11) 0.75548(11) 0.0139(6) Uani 1 1 d . . .
C18 C 0.5242(3) 0.45576(12) 0.67462(11) 0.0209(7) Uani 1 1 d . . .
H18A H 0.4737 0.4256 0.6574 0.031 Uiso 1 1 calc R . .
H18B H 0.6039 0.4601 0.6616 0.031 Uiso 1 1 calc R . .
H18C H 0.4738 0.4895 0.6693 0.031 Uiso 1 1 calc R . .
C19 C 0.3756(3) 0.50450(13) 0.75127(12) 0.0219(7) Uani 1 1 d . . .
H19A H 0.3018 0.4842 0.7330 0.033 Uiso 1 1 calc R . .
H19B H 0.3978 0.5343 0.7306 0.033 Uiso 1 1 calc R . .
H19C H 0.3532 0.5196 0.7816 0.033 Uiso 1 1 calc R . .
C20 C 0.4820(3) 0.45676(13) 0.85759(11) 0.0211(7) Uani 1 1 d . . .
H20A H 0.4087 0.4817 0.8490 0.032 Uiso 1 1 calc R . .
H20B H 0.5479 0.4736 0.8830 0.032 Uiso 1 1 calc R . .
H20C H 0.4529 0.4225 0.8704 0.032 Uiso 1 1 calc R . .
C21 C 0.7628(3) 0.52638(12) 0.87482(12) 0.0179(7) Uani 1 1 d . . .
C22 C 0.7636(3) 0.53439(13) 0.91868(12) 0.0206(7) Uani 1 1 d . . .
C23 C 0.5924(3) 0.56602(14) 0.99071(12) 0.0286(8) Uani 1 1 d . . .
H23A H 0.5737 0.6021 0.9756 0.043 Uiso 1 1 calc R . .
H23B H 0.5870 0.5678 1.0259 0.043 Uiso 1 1 calc R . .
H23C H 0.5295 0.5395 0.9740 0.043 Uiso 1 1 calc R . .
C24 C 0.8737(4) 0.59977(15) 1.00982(13) 0.0351(9) Uani 1 1 d . . .
H24A H 0.9622 0.5866 1.0118 0.053 Uiso 1 1 calc R . .
H24B H 0.8603 0.6099 1.0430 0.053 Uiso 1 1 calc R . .
H24C H 0.8594 0.6317 0.9880 0.053 Uiso 1 1 calc R . .
C25 C 0.7962(4) 0.47904(15) 1.01837(13) 0.0351(9) Uani 1 1 d . . .
H25A H 0.7404 0.4501 1.0017 0.053 Uiso 1 1 calc R . .
H25B H 0.7820 0.4831 1.0524 0.053 Uiso 1 1 calc R . .
H25C H 0.8866 0.4695 1.0189 0.053 Uiso 1 1 calc R . .
C26 C 0.6474(3) 0.59347(12) 0.75961(11) 0.0167(7) Uani 1 1 d . . .
C27 C 0.5982(3) 0.61149(12) 0.79315(11) 0.0183(7) Uani 1 1 d . . .
C28 C 0.6466(3) 0.67162(13) 0.89087(12) 0.0247(8) Uani 1 1 d . . .
H28A H 0.6063 0.6899 0.9158 0.037 Uiso 1 1 calc R . .
H28B H 0.7038 0.6972 0.8781 0.037 Uiso 1 1 calc R . .
H28C H 0.6966 0.6403 0.9060 0.037 Uiso 1 1 calc R . .
C29 C 0.4058(3) 0.60137(14) 0.86292(13) 0.0312(8) Uani 1 1 d . . .
H29A H 0.3672 0.6205 0.8879 0.047 Uiso 1 1 calc R . .
H29B H 0.4524 0.5691 0.8779 0.047 Uiso 1 1 calc R . .
H29C H 0.3377 0.5900 0.8355 0.047 Uiso 1 1 calc R . .
C30 C 0.4273(3) 0.70613(14) 0.80697(13) 0.0317(9) Uani 1 1 d . . .
H30A H 0.3571 0.6923 0.7815 0.047 Uiso 1 1 calc R . .
H30B H 0.4848 0.7289 0.7913 0.047 Uiso 1 1 calc R . .
H30C H 0.3914 0.7280 0.8310 0.047 Uiso 1 1 calc R . .
C31 C 1.0096(3) 0.45519(15) 0.86441(11) 0.0246(8) Uani 1 1 d . . .
H31A H 0.9710 0.4247 0.8803 0.029 Uiso 1 1 calc R . .
H31B H 1.0057 0.4888 0.8841 0.029 Uiso 1 1 calc R . .
C32 C 1.1468(3) 0.44221(15) 0.85983(12) 0.0289(8) Uani 1 1 d . . .
H32A H 1.1961 0.4759 0.8561 0.035 Uiso 1 1 calc R . .
H32B H 1.1917 0.4215 0.8889 0.035 Uiso 1 1 calc R . .
C33 C 1.1289(3) 0.40793(14) 0.81344(12) 0.0254(8) Uani 1 1 d . . .
H33A H 1.1031 0.3702 0.8199 0.030 Uiso 1 1 calc R . .
H33B H 1.2084 0.4069 0.7992 0.030 Uiso 1 1 calc R . .
C34 C 1.0219(3) 0.43784(13) 0.77976(11) 0.0185(7) Uani 1 1 d . . .
H34A H 1.0576 0.4662 0.7605 0.022 Uiso 1 1 calc R . .
H34B H 0.9696 0.4122 0.7564 0.022 Uiso 1 1 calc R . .
C35 C 0.9496(3) 0.66384(12) 0.66357(11) 0.0177(7) Uani 1 1 d . . .
C36 C 0.9986(3) 0.63705(12) 0.70875(11) 0.0168(7) Uani 1 1 d . . .
C37 C 0.9360(3) 0.65681(12) 0.74647(11) 0.0159(7) Uani 1 1 d . . .
C38 C 0.8499(3) 0.69900(12) 0.72531(11) 0.0154(6) Uani 1 1 d . . .
C39 C 0.7765(3) 0.73945(11) 0.74731(12) 0.0169(7) Uani 1 1 d . . .
C40 C 0.7906(3) 0.74602(12) 0.79883(11) 0.0201(7) Uani 1 1 d . . .
H40 H 0.8438 0.7214 0.8203 0.024 Uiso 1 1 calc R . .
C41 C 0.7286(3) 0.78752(13) 0.81888(13) 0.0259(8) Uani 1 1 d . . .
H41 H 0.7403 0.7917 0.8538 0.031 Uiso 1 1 calc R . .
C42 C 0.6495(3) 0.82305(13) 0.78818(13) 0.0280(8) Uani 1 1 d . . .
H42 H 0.6055 0.8512 0.8021 0.034 Uiso 1 1 calc R . .
C43 C 0.6341(3) 0.81799(12) 0.73784(13) 0.0237(7) Uani 1 1 d . . .
H43 H 0.5790 0.8427 0.7172 0.028 Uiso 1 1 calc R . .
C44 C 0.6983(3) 0.77688(12) 0.71595(12) 0.0201(7) Uani 1 1 d . . .
C45 C 0.6903(3) 0.77463(12) 0.66187(12) 0.0197(7) Uani 1 1 d . . .
C46 C 0.6033(3) 0.80788(13) 0.62982(13) 0.0263(8) Uani 1 1 d . . .
H46 H 0.5444 0.8300 0.6433 0.032 Uiso 1 1 calc R . .
C47 C 0.6010(3) 0.80933(14) 0.57977(13) 0.0318(9) Uani 1 1 d . . .
H47 H 0.5419 0.8325 0.5591 0.038 Uiso 1 1 calc R . .
C48 C 0.6854(3) 0.77678(14) 0.55943(13) 0.0312(8) Uani 1 1 d . . .
H48 H 0.6860 0.7785 0.5249 0.037 Uiso 1 1 calc R . .
C49 C 0.7681(3) 0.74204(14) 0.58939(12) 0.0268(8) Uani 1 1 d . . .
H49 H 0.8238 0.7192 0.5750 0.032 Uiso 1 1 calc R . .
C50 C 0.7721(3) 0.73968(12) 0.64075(11) 0.0182(7) Uani 1 1 d . . .
C51 C 0.8554(3) 0.70196(12) 0.67344(11) 0.0166(7) Uani 1 1 d . . .
C52 C 1.0017(3) 0.65696(13) 0.61653(12) 0.0223(7) Uani 1 1 d . . .
H52A H 1.0324 0.6923 0.6066 0.034 Uiso 1 1 calc R . .
H52B H 0.9334 0.6432 0.5903 0.034 Uiso 1 1 calc R . .
H52C H 1.0734 0.6309 0.6221 0.034 Uiso 1 1 calc R . .
C53 C 1.1093(3) 0.59728(13) 0.71730(12) 0.0235(7) Uani 1 1 d . . .
H53A H 1.1876 0.6160 0.7339 0.035 Uiso 1 1 calc R . .
H53B H 1.1229 0.5828 0.6854 0.035 Uiso 1 1 calc R . .
H53C H 1.0895 0.5672 0.7382 0.035 Uiso 1 1 calc R . .
C54 C 0.9660(3) 0.63693(12) 0.79949(11) 0.0208(7) Uani 1 1 d . . .
H54A H 1.0022 0.6000 0.8004 0.031 Uiso 1 1 calc R . .
H54B H 0.8867 0.6363 0.8132 0.031 Uiso 1 1 calc R . .
H54C H 1.0286 0.6615 0.8192 0.031 Uiso 1 1 calc R . .
C55 C 0.7190(3) 0.58360(12) 0.59791(12) 0.0190(7) Uani 1 1 d . . .
C56 C 0.6972(3) 0.57827(13) 0.55308(12) 0.0219(7) Uani 1 1 d . A .
C57 C 0.6493(18) 0.5117(4) 0.4573(8) 0.033(3) Uiso 0.40(5) 1 d PD A 1
H57A H 0.7169 0.4885 0.4760 0.050 Uiso 0.40(5) 1 calc PR A 1
H57B H 0.6614 0.5143 0.4228 0.050 Uiso 0.40(5) 1 calc PR A 1
H57C H 0.5647 0.4957 0.4582 0.050 Uiso 0.40(5) 1 calc PR A 1
C58 C 0.776(2) 0.6217(6) 0.4574(8) 0.033(3) Uiso 0.40(5) 1 d PD A 1
H58A H 0.7790 0.6592 0.4700 0.050 Uiso 0.40(5) 1 calc PR A 1
H58B H 0.7490 0.6221 0.4213 0.050 Uiso 0.40(5) 1 calc PR A 1
H58C H 0.8618 0.6052 0.4661 0.050 Uiso 0.40(5) 1 calc PR A 1
C59 C 0.5241(17) 0.6303(8) 0.4661(5) 0.033(3) Uiso 0.40(5) 1 d PD A 1
H59A H 0.4451 0.6157 0.4750 0.050 Uiso 0.40(5) 1 calc PR A 1
H59B H 0.5109 0.6357 0.4301 0.050 Uiso 0.40(5) 1 calc PR A 1
H59C H 0.5455 0.6653 0.4829 0.050 Uiso 0.40(5) 1 calc PR A 1
C57B C 0.6298(12) 0.5118(3) 0.4576(5) 0.0330(18) Uiso 0.60(5) 1 d PD A 2
H57D H 0.7072 0.4893 0.4673 0.049 Uiso 0.60(5) 1 calc PR A 2
H57E H 0.6097 0.5149 0.4214 0.049 Uiso 0.60(5) 1 calc PR A 2
H57F H 0.5572 0.4947 0.4693 0.049 Uiso 0.60(5) 1 calc PR A 2
C58B C 0.8037(12) 0.6142(5) 0.4680(5) 0.0330(18) Uiso 0.60(5) 1 d PD A 2
H58D H 0.8143 0.6509 0.4823 0.049 Uiso 0.60(5) 1 calc PR A 2
H58E H 0.7922 0.6166 0.4318 0.049 Uiso 0.60(5) 1 calc PR A 2
H58F H 0.8805 0.5924 0.4808 0.049 Uiso 0.60(5) 1 calc PR A 2
C59B C 0.5026(9) 0.6185(6) 0.4682(3) 0.0330(18) Uiso 0.60(5) 1 d PD A 2
H59D H 0.4354 0.5991 0.4816 0.049 Uiso 0.60(5) 1 calc PR A 2
H59E H 0.4784 0.6206 0.4321 0.049 Uiso 0.60(5) 1 calc PR A 2
H59F H 0.5120 0.6555 0.4821 0.049 Uiso 0.60(5) 1 calc PR A 2
C60 C 0.8295(3) 0.51407(11) 0.71105(11) 0.0162(7) Uani 1 1 d . . .
C61 C 0.8740(3) 0.49844(12) 0.67529(11) 0.0180(7) Uani 1 1 d . . .
C62 C 1.0573(3) 0.41145(13) 0.65654(12) 0.0277(8) Uani 1 1 d . . .
H62A H 1.1297 0.4289 0.6786 0.041 Uiso 1 1 calc R . .
H62B H 1.0899 0.3900 0.6314 0.041 Uiso 1 1 calc R . .
H62C H 1.0117 0.3874 0.6760 0.041 Uiso 1 1 calc R . .
C63 C 0.8128(3) 0.43425(13) 0.57961(12) 0.0288(8) Uani 1 1 d . . .
H63A H 0.7750 0.4035 0.5948 0.043 Uiso 1 1 calc R . .
H63B H 0.8474 0.4212 0.5510 0.043 Uiso 1 1 calc R . .
H63C H 0.7464 0.4619 0.5688 0.043 Uiso 1 1 calc R . .
C64 C 1.0349(4) 0.51362(13) 0.59293(14) 0.0334(9) Uani 1 1 d . . .
H64A H 0.9773 0.5433 0.5788 0.050 Uiso 1 1 calc R . .
H64B H 1.0671 0.4946 0.5663 0.050 Uiso 1 1 calc R . .
H64C H 1.1076 0.5288 0.6165 0.050 Uiso 1 1 calc R . .
C65 C 0.4804(3) 0.65864(17) 0.60438(12) 0.0361(9) Uani 1 1 d . . .
H65A H 0.4809 0.6256 0.5836 0.043 Uiso 1 1 calc R . .
H65B H 0.5268 0.6882 0.5905 0.043 Uiso 1 1 calc R . .
C66 C 0.3455(3) 0.67555(18) 0.60603(13) 0.0418(10) Uani 1 1 d . . .
H66A H 0.2882 0.6434 0.6052 0.050 Uiso 1 1 calc R . .
H66B H 0.3109 0.7001 0.5781 0.050 Uiso 1 1 calc R . .
C67 C 0.3597(3) 0.70516(14) 0.65510(13) 0.0309(8) Uani 1 1 d . . .
H67A H 0.2773 0.7057 0.6674 0.037 Uiso 1 1 calc R . .
H67B H 0.3896 0.7431 0.6523 0.037 Uiso 1 1 calc R . .
C68 C 0.4603(3) 0.67139(13) 0.68849(12) 0.0226(7) Uani 1 1 d . . .
H68A H 0.5128 0.6947 0.7140 0.027 Uiso 1 1 calc R . .
H68B H 0.4189 0.6425 0.7053 0.027 Uiso 1 1 calc R . .
O1 O 0.94316(18) 0.46286(8) 0.81278(7) 0.0175(5) Uani 1 1 d . . .
O2 O 0.54123(19) 0.64720(9) 0.65607(7) 0.0218(5) Uani 1 1 d . . .
Si1 Si 0.75786(9) 0.54451(4) 0.98431(3) 0.0218(2) Uani 1 1 d . . .
Si2 Si 0.51971(8) 0.64782(4) 0.83919(3) 0.0212(2) Uani 1 1 d . . .
Si3 Si 0.65893(9) 0.58116(4) 0.48548(3) 0.0274(2) Uani 1 1 d D . .
Si4 Si 0.94474(9) 0.46471(4) 0.62566(3) 0.0217(2) Uani 1 1 d . . .
Y1 Y 0.73647(3) 0.501740(11) 0.788482(10) 0.01262(8) Uani 1 1 d . . .
Y2 Y 0.74704(3) 0.606931(11) 0.684030(10) 0.01337(8) Uani 1 1 d . . .
C69 C 0.3767(4) 0.72249(18) 0.95939(16) 0.0505(11) Uani 1 1 d . . .
H69D H 0.4210 0.7413 0.9892 0.076 Uiso 1 1 calc R . .
H69E H 0.4064 0.7372 0.9303 0.076 Uiso 1 1 calc R . .
H69F H 0.3958 0.6833 0.9623 0.076 Uiso 1 1 calc R . .
C70 C 0.2348(3) 0.73104(15) 0.95389(12) 0.0302(8) Uani 1 1 d . . .
C71 C 0.1476(4) 0.68972(15) 0.93429(12) 0.0342(9) Uani 1 1 d . . .
H71B H 0.1790 0.6559 0.9244 0.041 Uiso 1 1 calc R . .
C72 C 0.0165(4) 0.69809(16) 0.92936(13) 0.0374(9) Uani 1 1 d . . .
H72B H -0.0422 0.6703 0.9157 0.045 Uiso 1 1 calc R . .
C73 C -0.0288(4) 0.74663(18) 0.94425(15) 0.0468(11) Uani 1 1 d . . .
H73B H -0.1188 0.7522 0.9415 0.056 Uiso 1 1 calc R . .
C74 C 0.0570(4) 0.78739(17) 0.96323(16) 0.0493(11) Uani 1 1 d . . .
H74B H 0.0258 0.8212 0.9732 0.059 Uiso 1 1 calc R . .
C75 C 0.1859(3) 0.77905(15) 0.96766(13) 0.0337(9) Uani 1 1 d . . .
H75B H 0.2437 0.8074 0.9807 0.040 Uiso 1 1 calc R . .

loop_
_atom_site_aniso_label
_atom_site_aniso_U_11
_atom_site_aniso_U_22
_atom_site_aniso_U_33
_atom_site_aniso_U_23
_atom_site_aniso_U_13
_atom_site_aniso_U_12
C1 0.0147(15) 0.0121(16) 0.0186(16) -0.0004(12) 0.0001(13) -0.0033(12)
C2 0.0115(15) 0.0149(16) 0.0218(17) -0.0007(13) -0.0019(13) -0.0030(12)
C3 0.0102(15) 0.0126(16) 0.0207(17) -0.0043(13) 0.0011(12) -0.0028(12)
C4 0.0123(15) 0.0127(16) 0.0174(16) -0.0011(12) 0.0009(12) -0.0031(12)
C5 0.0134(15) 0.0124(15) 0.0170(16) 0.0014(12) -0.0005(12) -0.0043(12)
C6 0.0173(17) 0.0160(17) 0.0243(18) -0.0003(13) 0.0034(14) -0.0027(13)
C7 0.0277(18) 0.0223(18) 0.0149(17) 0.0027(14) -0.0006(14) -0.0050(15)
C8 0.0239(18) 0.0173(17) 0.0261(19) 0.0050(14) -0.0065(14) 0.0007(14)
C9 0.0207(17) 0.0148(17) 0.0272(19) 0.0012(14) -0.0004(14) 0.0002(13)
C10 0.0165(16) 0.0134(16) 0.0214(17) 0.0041(13) 0.0005(13) -0.0011(13)
C11 0.0112(15) 0.0161(16) 0.0192(17) -0.0001(13) 0.0001(12) -0.0036(12)
C12 0.0165(16) 0.0176(17) 0.0293(19) 0.0023(14) 0.0037(14) 0.0009(13)
C13 0.0235(18) 0.0160(17) 0.035(2) -0.0081(15) 0.0124(15) 0.0004(14)
C14 0.0265(18) 0.0189(17) 0.0221(18) -0.0016(14) 0.0086(14) -0.0036(14)
C15 0.0203(17) 0.0154(17) 0.0216(17) -0.0014(14) 0.0041(13) -0.0021(13)
C16 0.0131(15) 0.0131(16) 0.0195(17) -0.0015(13) 0.0034(13) -0.0026(12)
C17 0.0121(15) 0.0117(16) 0.0170(16) 0.0003(12) 0.0009(12) -0.0022(12)
C18 0.0230(17) 0.0156(17) 0.0222(18) 0.0017(13) -0.0009(14) 0.0003(14)
C19 0.0128(16) 0.0228(18) 0.0280(18) -0.0005(15) -0.0013(13) 0.0009(14)
C20 0.0181(17) 0.0202(17) 0.0267(18) -0.0006(14) 0.0084(14) -0.0006(14)
C21 0.0127(16) 0.0160(16) 0.0240(18) -0.0006(14) 0.0011(13) -0.0003(13)
C22 0.0182(17) 0.0214(18) 0.0215(18) -0.0046(14) 0.0021(14) 0.0007(13)
C23 0.035(2) 0.029(2) 0.0239(19) -0.0029(15) 0.0103(15) -0.0015(16)
C24 0.042(2) 0.039(2) 0.0238(19) -0.0064(17) 0.0044(16) -0.0148(18)
C25 0.044(2) 0.036(2) 0.024(2) -0.0014(17) 0.0054(17) 0.0072(18)
C26 0.0150(16) 0.0128(16) 0.0216(17) 0.0014(13) 0.0015(13) 0.0004(12)
C27 0.0147(16) 0.0168(17) 0.0219(17) 0.0018(14) -0.0001(13) -0.0006(13)
C28 0.0269(19) 0.0236(19) 0.0246(18) -0.0063(15) 0.0074(15) -0.0008(15)
C29 0.0278(19) 0.033(2) 0.035(2) -0.0151(17) 0.0140(16) -0.0069(16)
C30 0.028(2) 0.029(2) 0.037(2) -0.0097(16) 0.0020(16) 0.0088(16)
C31 0.0157(17) 0.040(2) 0.0161(17) -0.0002(15) -0.0012(13) 0.0033(15)
C32 0.0157(17) 0.046(2) 0.0245(19) 0.0019(17) 0.0031(14) 0.0045(16)
C33 0.0201(17) 0.031(2) 0.0258(19) 0.0050(15) 0.0066(14) 0.0064(15)
C34 0.0126(15) 0.0235(18) 0.0205(17) -0.0033(14) 0.0063(13) 0.0015(13)
C35 0.0122(15) 0.0160(16) 0.0249(18) -0.0010(14) 0.0035(13) -0.0041(13)
C36 0.0118(15) 0.0124(16) 0.0255(18) -0.0024(13) 0.0020(13) -0.0038(12)
C37 0.0129(15) 0.0119(16) 0.0211(17) 0.0008(13) -0.0015(13) -0.0036(12)
C38 0.0129(15) 0.0125(16) 0.0206(17) -0.0007(13) 0.0029(13) -0.0030(12)
C39 0.0113(15) 0.0097(15) 0.0299(18) -0.0011(13) 0.0038(13) -0.0037(12)
C40 0.0222(17) 0.0149(17) 0.0228(18) 0.0027(14) 0.0028(14) -0.0007(14)
C41 0.033(2) 0.0183(18) 0.0282(19) -0.0015(15) 0.0107(16) -0.0013(15)
C42 0.033(2) 0.0151(17) 0.040(2) -0.0030(15) 0.0176(17) 0.0051(15)
C43 0.0196(17) 0.0147(17) 0.037(2) 0.0034(15) 0.0065(15) 0.0026(14)
C44 0.0153(16) 0.0153(17) 0.0301(19) 0.0019(14) 0.0056(14) -0.0008(13)
C45 0.0181(16) 0.0132(16) 0.0272(18) 0.0033(14) 0.0028(14) -0.0013(13)
C46 0.0254(19) 0.0168(18) 0.035(2) 0.0039(15) 0.0014(16) 0.0040(14)
C47 0.031(2) 0.024(2) 0.036(2) 0.0102(16) -0.0051(17) 0.0048(16)
C48 0.035(2) 0.031(2) 0.0252(19) 0.0097(16) -0.0012(16) 0.0011(17)
C49 0.0228(18) 0.0279(19) 0.030(2) 0.0020(15) 0.0052(15) 0.0005(15)
C50 0.0166(16) 0.0154(17) 0.0214(17) 0.0026(13) 0.0008(13) -0.0056(13)
C51 0.0119(15) 0.0124(16) 0.0245(17) -0.0014(13) 0.0012(13) -0.0021(12)
C52 0.0187(17) 0.0210(18) 0.0297(19) 0.0015(14) 0.0106(14) -0.0019(14)
C53 0.0143(16) 0.0243(19) 0.0312(19) -0.0005(15) 0.0023(14) 0.0031(14)
C54 0.0223(17) 0.0125(16) 0.0256(18) -0.0009(14) -0.0010(14) 0.0007(13)
C55 0.0143(16) 0.0182(17) 0.0240(19) 0.0017(14) 0.0020(13) 0.0004(13)
C56 0.0156(17) 0.0238(18) 0.0262(19) 0.0011(15) 0.0036(14) 0.0030(14)
C60 0.0158(16) 0.0122(16) 0.0194(17) 0.0030(13) 0.0000(13) -0.0006(12)
C61 0.0172(16) 0.0118(15) 0.0241(18) 0.0025(14) 0.0016(13) -0.0017(13)
C62 0.031(2) 0.0227(18) 0.032(2) -0.0049(15) 0.0129(16) 0.0038(15)
C63 0.039(2) 0.0234(19) 0.0260(19) -0.0013(15) 0.0104(16) -0.0013(16)
C64 0.041(2) 0.023(2) 0.043(2) -0.0018(16) 0.0259(18) 0.0032(16)
C65 0.0247(19) 0.059(3) 0.0227(19) 0.0048(18) -0.0003(15) 0.0079(18)
C66 0.024(2) 0.072(3) 0.027(2) 0.007(2) -0.0005(16) 0.015(2)
C67 0.0213(18) 0.035(2) 0.036(2) 0.0071(17) 0.0049(16) 0.0056(16)
C68 0.0167(17) 0.0246(18) 0.0271(19) -0.0009(15) 0.0057(14) 0.0032(14)
O1 0.0124(11) 0.0236(12) 0.0161(11) 0.0001(9) 0.0015(9) 0.0043(9)
O2 0.0160(11) 0.0288(13) 0.0199(12) 0.0028(10) 0.0018(9) 0.0044(10)
Si1 0.0241(5) 0.0249(5) 0.0167(5) -0.0040(4) 0.0046(4) -0.0019(4)
Si2 0.0191(5) 0.0212(5) 0.0245(5) -0.0067(4) 0.0070(4) 0.0005(4)
Si3 0.0357(6) 0.0287(5) 0.0183(5) 0.0015(4) 0.0066(4) 0.0010(4)
Si4 0.0272(5) 0.0174(5) 0.0235(5) -0.0019(4) 0.0126(4) 0.0015(4)
Y1 0.01100(14) 0.01274(15) 0.01404(15) -0.00042(12) 0.00211(11) -0.00054(12)
Y2 0.01191(15) 0.01163(15) 0.01635(16) 0.00027(12) 0.00205(11) -0.00069(12)
C69 0.037(2) 0.058(3) 0.056(3) -0.011(2) 0.005(2) 0.006(2)
C70 0.0258(19) 0.045(2) 0.0192(18) 0.0081(16) 0.0024(15) 0.0031(17)
C71 0.040(2) 0.040(2) 0.0232(19) -0.0026(17) 0.0065(16) 0.0018(18)
C72 0.037(2) 0.052(3) 0.023(2) 0.0008(18) 0.0050(17) -0.0090(19)
C73 0.028(2) 0.057(3) 0.054(3) 0.005(2) 0.0042(19) -0.001(2)
C74 0.042(3) 0.038(2) 0.067(3) 0.000(2) 0.008(2) 0.008(2)
C75 0.035(2) 0.034(2) 0.031(2) 0.0035(17) 0.0007(17) -0.0007(17)

loop_
_atom_type_symbol
_atom_type_description
_atom_type_scat_dispersion_real
_atom_type_scat_dispersion_imag
_atom_type_scat_source
C C 0.0033 0.0016 'International Tables Vol C Tables 4.2.6.8 and 6.1.1.4'
H H 0.0000 0.0000 'International Tables Vol C Tables 4.2.6.8 and 6.1.1.4'
O O 0.0106 0.0060 'International Tables Vol C Tables 4.2.6.8 and 6.1.1.4'
Si Si 0.0817 0.0704 'International Tables Vol C Tables 4.2.6.8 and 6.1.1.4'
Y Y -2.7962 3.5667 'International Tables Vol C Tables 4.2.6.8 and 6.1.1.4'

loop_
_geom_angle_atom_site_label_1
_geom_angle_atom_site_label_2
_geom_angle_atom_site_label_3
_geom_angle
C2 C1 C17 106.8(3)
C2 C1 C18 123.1(3)
C17 C1 C18 129.8(3)
C2 C1 Y1 76.31(16)
C17 C1 Y1 73.96(16)
C18 C1 Y1 120.19(19)
C3 C2 C1 109.7(3)
C3 C2 C19 126.1(3)
C1 C2 C19 124.0(3)
C3 C2 Y1 74.03(16)
C1 C2 Y1 73.02(16)
C19 C2 Y1 123.44(19)
C2 C3 C4 106.9(3)
C2 C3 C20 124.4(3)
C4 C3 C20 128.4(3)
C2 C3 Y1 75.56(16)
C4 C3 Y1 72.35(16)
C20 C3 Y1 123.28(19)
C3 C4 C17 108.5(2)
C3 C4 C5 130.9(3)
C17 C4 C5 120.6(3)
C3 C4 Y1 76.67(16)
C17 C4 Y1 75.12(16)
C5 C4 Y1 114.31(18)
C6 C5 C10 119.1(3)
C6 C5 C4 122.6(3)
C10 C5 C4 118.3(3)
C7 C6 C5 121.0(3)
C7 C6 H6 119.5
C5 C6 H6 119.5
C6 C7 C8 120.6(3)
C6 C7 H7 119.7
C8 C7 H7 119.7
C9 C8 C7 119.6(3)
C9 C8 H8 120.2
C7 C8 H8 120.2
C8 C9 C10 122.0(3)
C8 C9 H9 119.0
C10 C9 H9 119.0
C9 C10 C5 117.7(3)
C9 C10 C11 121.3(3)
C5 C10 C11 121.0(3)
C12 C11 C16 118.2(3)
C12 C11 C10 121.5(3)
C16 C11 C10 120.3(3)
C13 C12 C11 121.6(3)
C13 C12 H12 119.2
C11 C12 H12 119.2
C12 C13 C14 120.3(3)
C12 C13 H13 119.9
C14 C13 H13 119.9
C15 C14 C13 119.6(3)
C15 C14 H14 120.2
C13 C14 H14 120.2
C14 C15 C16 121.5(3)
C14 C15 H15 119.3
C16 C15 H15 119.3
C15 C16 C11 118.9(3)
C15 C16 C17 122.2(3)
C11 C16 C17 118.9(3)
C1 C17 C4 108.1(2)
C1 C17 C16 131.3(3)
C4 C17 C16 120.3(3)
C1 C17 Y1 74.98(16)
C4 C17 Y1 73.58(16)
C16 C17 Y1 122.04(19)
C1 C18 H18A 109.5
C1 C18 H18B 109.5
H18A C18 H18B 109.5
C1 C18 H18C 109.5
H18A C18 H18C 109.5
H18B C18 H18C 109.5
C2 C19 H19A 109.5
C2 C19 H19B 109.5
H19A C19 H19B 109.5
C2 C19 H19C 109.5
H19A C19 H19C 109.5
H19B C19 H19C 109.5
C3 C20 H20A 109.5
C3 C20 H20B 109.5
H20A C20 H20B 109.5
C3 C20 H20C 109.5
H20A C20 H20C 109.5
H20B C20 H20C 109.5
C22 C21 Y1 171.9(3)
C21 C22 Si1 177.3(3)
Si1 C23 H23A 109.5
Si1 C23 H23B 109.5
H23A C23 H23B 109.5
Si1 C23 H23C 109.5
H23A C23 H23C 109.5
H23B C23 H23C 109.5
Si1 C24 H24A 109.5
Si1 C24 H24B 109.5
H24A C24 H24B 109.5
Si1 C24 H24C 109.5
H24A C24 H24C 109.5
H24B C24 H24C 109.5
Si1 C25 H25A 109.5
Si1 C25 H25B 109.5
H25A C25 H25B 109.5
Si1 C25 H25C 109.5
H25A C25 H25C 109.5
H25B C25 H25C 109.5
C27 C26 Y1 105.8(2)
C27 C26 Y2 151.2(2)
Y1 C26 Y2 100.85(10)
C26 C27 Si2 172.1(3)
Si2 C28 H28A 109.5
Si2 C28 H28B 109.5
H28A C28 H28B 109.5
Si2 C28 H28C 109.5
H28A C28 H28C 109.5
H28B C28 H28C 109.5
Si2 C29 H29A 109.5
Si2 C29 H29B 109.5
H29A C29 H29B 109.5
Si2 C29 H29C 109.5
H29A C29 H29C 109.5
H29B C29 H29C 109.5
Si2 C30 H30A 109.5
Si2 C30 H30B 109.5
H30A C30 H30B 109.5
Si2 C30 H30C 109.5
H30A C30 H30C 109.5
H30B C30 H30C 109.5
O1 C31 C32 103.8(2)
O1 C31 H31A 111.0
C32 C31 H31A 111.0
O1 C31 H31B 111.0
C32 C31 H31B 111.0
H31A C31 H31B 109.0
C33 C32 C31 102.5(3)
C33 C32 H32A 111.3
C31 C32 H32A 111.3
C33 C32 H32B 111.3
C31 C32 H32B 111.3
H32A C32 H32B 109.2
C32 C33 C34 102.1(3)
C32 C33 H33A 111.4
C34 C33 H33A 111.4
C32 C33 H33B 111.4
C34 C33 H33B 111.4
H33A C33 H33B 109.2
O1 C34 C33 105.6(2)
O1 C34 H34A 110.6
C33 C34 H34A 110.6
O1 C34 H34B 110.6
C33 C34 H34B 110.6
H34A C34 H34B 108.8
C36 C35 C51 106.9(3)
C36 C35 C52 124.7(3)
C51 C35 C52 128.0(3)
C36 C35 Y2 75.64(16)
C51 C35 Y2 71.99(16)
C52 C35 Y2 123.5(2)
C37 C36 C35 109.9(3)
C37 C36 C53 124.2(3)
C35 C36 C53 125.7(3)
C37 C36 Y2 73.01(16)
C35 C36 Y2 74.10(16)
C53 C36 Y2 123.87(19)
C36 C37 C38 107.4(3)
C36 C37 C54 123.5(3)
C38 C37 C54 129.0(3)
C36 C37 Y2 76.59(17)
C38 C37 Y2 74.15(16)
C54 C37 Y2 117.92(19)
C37 C38 C51 107.4(3)
C37 C38 C39 132.2(3)
C51 C38 C39 119.9(3)
C37 C38 Y2 74.83(16)
C51 C38 Y2 73.11(16)
C39 C38 Y2 123.13(19)
C40 C39 C44 118.7(3)
C40 C39 C38 122.1(3)
C44 C39 C38 118.9(3)
C41 C40 C39 121.2(3)
C41 C40 H40 119.4
C39 C40 H40 119.4
C40 C41 C42 120.0(3)
C40 C41 H41 120.0
C42 C41 H41 120.0
C43 C42 C41 120.3(3)
C43 C42 H42 119.8
C41 C42 H42 119.8
C42 C43 C44 121.3(3)
C42 C43 H43 119.3
C44 C43 H43 119.3
C43 C44 C39 118.4(3)
C43 C44 C45 121.0(3)
C39 C44 C45 120.5(3)
C46 C45 C50 118.1(3)
C46 C45 C44 121.1(3)
C50 C45 C44 120.8(3)
C47 C46 C45 122.0(3)
C47 C46 H46 119.0
C45 C46 H46 119.0
C46 C47 C48 119.7(3)
C46 C47 H47 120.1
C48 C47 H47 120.1
C49 C48 C47 119.9(3)
C49 C48 H48 120.1
C47 C48 H48 120.1
C48 C49 C50 121.5(3)
C48 C49 H49 119.3
C50 C49 H49 119.3
C49 C50 C45 118.7(3)
C49 C50 C51 123.0(3)
C45 C50 C51 118.3(3)
C35 C51 C38 108.3(3)
C35 C51 C50 131.1(3)
C38 C51 C50 120.6(3)
C35 C51 Y2 77.00(17)
C38 C51 Y2 75.40(16)
C50 C51 Y2 113.74(19)
C35 C52 H52A 109.5
C35 C52 H52B 109.5
H52A C52 H52B 109.5
C35 C52 H52C 109.5
H52A C52 H52C 109.5
H52B C52 H52C 109.5
C36 C53 H53A 109.5
C36 C53 H53B 109.5
H53A C53 H53B 109.5
C36 C53 H53C 109.5
H53A C53 H53C 109.5
H53B C53 H53C 109.5
C37 C54 H54A 109.5
C37 C54 H54B 109.5
H54A C54 H54B 109.5
C37 C54 H54C 109.5
H54A C54 H54C 109.5
H54B C54 H54C 109.5
C56 C55 Y2 171.6(3)
C55 C56 Si3 171.4(3)
Si3 C57 H57A 109.5
Si3 C57 H57B 109.5
Si3 C57 H57C 109.5
Si3 C58 H58A 109.5
Si3 C58 H58B 109.5
Si3 C58 H58C 109.5
Si3 C59 H59A 109.5
Si3 C59 H59B 109.5
Si3 C59 H59C 109.5
Si3 C57B H57D 109.5
Si3 C57B H57E 109.5
H57D C57B H57E 109.5
Si3 C57B H57F 109.5
H57D C57B H57F 109.5
H57E C57B H57F 109.5
Si3 C58B H58D 109.5
Si3 C58B H58E 109.5
H58D C58B H58E 109.5
Si3 C58B H58F 109.5
H58D C58B H58F 109.5
H58E C58B H58F 109.5
Si3 C59B H59D 109.5
Si3 C59B H59E 109.5
H59D C59B H59E 109.5
Si3 C59B H59F 109.5
H59D C59B H59F 109.5
H59E C59B H59F 109.5
C61 C60 Y2 102.2(2)
C61 C60 Y1 154.9(2)
Y2 C60 Y1 100.98(11)
C60 C61 Si4 171.5(3)
Si4 C62 H62A 109.5
Si4 C62 H62B 109.5
H62A C62 H62B 109.5
Si4 C62 H62C 109.5
H62A C62 H62C 109.5
H62B C62 H62C 109.5
Si4 C63 H63A 109.5
Si4 C63 H63B 109.5
H63A C63 H63B 109.5
Si4 C63 H63C 109.5
H63A C63 H63C 109.5
H63B C63 H63C 109.5
Si4 C64 H64A 109.5
Si4 C64 H64B 109.5
H64A C64 H64B 109.5
Si4 C64 H64C 109.5
H64A C64 H64C 109.5
H64B C64 H64C 109.5
O2 C65 C66 105.7(3)
O2 C65 H65A 110.6
C66 C65 H65A 110.6
O2 C65 H65B 110.6
C66 C65 H65B 110.6
H65A C65 H65B 108.7
C65 C66 C67 102.9(3)
C65 C66 H66A 111.2
C67 C66 H66A 111.2
C65 C66 H66B 111.2
C67 C66 H66B 111.2
H66A C66 H66B 109.1
C66 C67 C68 102.7(3)
C66 C67 H67A 111.2
C68 C67 H67A 111.2
C66 C67 H67B 111.2
C68 C67 H67B 111.2
H67A C67 H67B 109.1
O2 C68 C67 106.0(2)
O2 C68 H68A 110.5
C67 C68 H68A 110.5
O2 C68 H68B 110.5
C67 C68 H68B 110.5
H68A C68 H68B 108.7
C31 O1 C34 108.5(2)
C31 O1 Y1 125.00(16)
C34 O1 Y1 126.29(16)
C68 O2 C65 108.0(2)
C68 O2 Y2 124.81(17)
C65 O2 Y2 126.75(18)
C22 Si1 C25 109.48(15)
C22 Si1 C23 109.52(15)
C25 Si1 C23 108.43(16)
C22 Si1 C24 109.11(15)
C25 Si1 C24 111.65(17)
C23 Si1 C24 108.62(16)
C28 Si2 C30 111.28(15)
C28 Si2 C29 110.27(16)
C30 Si2 C29 108.70(17)
C28 Si2 C27 108.69(14)
C30 Si2 C27 107.74(15)
C29 Si2 C27 110.13(14)
C56 Si3 C58 113.8(7)
C56 Si3 C59 109.2(4)
C58 Si3 C59 93.9(15)
C56 Si3 C57 111.8(7)
C58 Si3 C57 107.7(7)
C59 Si3 C57 119.4(10)
C56 Si3 C57B 111.8(5)
C58 Si3 C57B 112.8(6)
C59 Si3 C57B 114.3(9)
C56 Si3 C58B 103.9(5)
C59 Si3 C58B 105.3(13)
C57 Si3 C58B 105.8(6)
C57B Si3 C58B 111.7(4)
C56 Si3 C59B 107.1(3)
C58 Si3 C59B 104.9(13)
C57 Si3 C59B 111.4(9)
C57B Si3 C59B 105.8(7)
C58B Si3 C59B 116.6(10)
C63 Si4 C62 111.34(15)
C63 Si4 C64 108.43(16)
C62 Si4 C64 109.31(16)
C63 Si4 C61 108.92(15)
C62 Si4 C61 106.67(14)
C64 Si4 C61 112.20(14)
O1 Y1 C21 83.78(8)
O1 Y1 C26 136.37(8)
C21 Y1 C26 93.12(10)
O1 Y1 C60 78.57(8)
C21 Y1 C60 143.83(10)
C26 Y1 C60 78.94(10)
O1 Y1 C4 88.56(8)
C21 Y1 C4 90.63(10)
C26 Y1 C4 135.06(9)
C60 Y1 C4 119.92(9)
O1 Y1 C17 89.58(8)
C21 Y1 C17 121.82(10)
C26 Y1 C17 127.04(9)
C60 Y1 C17 89.57(9)
C4 Y1 C17 31.30(9)
O1 Y1 C1 118.09(8)
C21 Y1 C1 132.10(10)
C26 Y1 C1 96.02(9)
C60 Y1 C1 84.02(9)
C4 Y1 C1 51.61(9)
C17 Y1 C1 31.06(9)
O1 Y1 C3 116.37(8)
C21 Y1 C3 80.94(9)
C26 Y1 C3 105.94(9)
C60 Y1 C3 135.22(9)
C4 Y1 C3 30.98(8)
C17 Y1 C3 51.28(9)
C1 Y1 C3 51.33(9)
O1 Y1 C2 137.62(8)
C21 Y1 C2 104.30(10)
C26 Y1 C2 85.38(9)
C60 Y1 C2 110.06(9)
C4 Y1 C2 50.49(9)
C17 Y1 C2 50.44(9)
C1 Y1 C2 30.66(9)
C3 Y1 C2 30.41(9)
O2 Y2 C55 80.97(9)
O2 Y2 C60 136.06(9)
C55 Y2 C60 92.76(10)
O2 Y2 C26 79.83(8)
C55 Y2 C26 142.03(10)
C60 Y2 C26 79.17(10)
O2 Y2 C51 89.27(8)
C55 Y2 C51 94.49(10)
C60 Y2 C51 134.66(9)
C26 Y2 C51 117.62(9)
O2 Y2 C38 93.54(8)
C55 Y2 C38 125.98(10)
C60 Y2 C38 123.54(9)
C26 Y2 C38 87.70(9)
C51 Y2 C38 31.50(9)
O2 Y2 C37 123.05(8)
C55 Y2 C37 133.03(10)
C60 Y2 C37 92.77(9)
C26 Y2 C37 84.70(9)
C51 Y2 C37 51.60(9)
C38 Y2 C37 31.02(9)
O2 Y2 C35 115.48(8)
C55 Y2 C35 82.81(10)
C60 Y2 C35 106.63(9)
C26 Y2 C35 135.12(9)
C51 Y2 C35 31.01(9)
C38 Y2 C35 51.31(9)
C37 Y2 C35 51.04(9)
O2 Y2 C36 139.39(8)
C55 Y2 C36 104.27(10)
C60 Y2 C36 84.41(9)
C26 Y2 C36 111.63(9)
C51 Y2 C36 50.46(9)
C38 Y2 C36 50.34(9)
C37 Y2 C36 30.39(9)
C35 Y2 C36 30.26(9)
C70 C69 H69D 109.5
C70 C69 H69E 109.5
H69D C69 H69E 109.5
C70 C69 H69F 109.5
H69D C69 H69F 109.5
H69E C69 H69F 109.5
C75 C70 C71 118.1(3)
C75 C70 C69 121.1(3)
C71 C70 C69 120.7(3)
C72 C71 C70 120.2(4)
C72 C71 H71B 119.9
C70 C71 H71B 119.9
C73 C72 C71 119.9(4)
C73 C72 H72B 120.1
C71 C72 H72B 120.1
C72 C73 C74 119.9(4)
C72 C73 H73B 120.1
C74 C73 H73B 120.1
C75 C74 C73 120.0(4)
C75 C74 H74B 120.0
C73 C74 H74B 120.0
C74 C75 C70 121.9(4)
C74 C75 H75B 119.1
C70 C75 H75B 119.1

loop_
_geom_bond_atom_site_label_1
_geom_bond_atom_site_label_2
_geom_bond_distance
C1 C2 1.424(4)
C1 C17 1.426(4)
C1 C18 1.509(4)
C1 Y1 2.670(3)
C2 C3 1.418(4)
C2 C19 1.505(4)
C2 Y1 2.713(3)
C3 C4 1.424(4)
C3 C20 1.500(4)
C3 Y1 2.693(3)
C4 C17 1.428(4)
C4 C5 1.465(4)
C4 Y1 2.637(3)
C5 C6 1.404(4)
C5 C10 1.419(4)
C6 C7 1.377(4)
C6 H6 0.9500
C7 C8 1.381(4)
C7 H7 0.9500
C8 C9 1.373(4)
C8 H8 0.9500
C9 C10 1.414(4)
C9 H9 0.9500
C10 C11 1.466(4)
C11 C12 1.408(4)
C11 C16 1.421(4)
C12 C13 1.370(4)
C12 H12 0.9500
C13 C14 1.392(4)
C13 H13 0.9500
C14 C15 1.377(4)
C14 H14 0.9500
C15 C16 1.403(4)
C15 H15 0.9500
C16 C17 1.460(4)
C17 Y1 2.657(3)
C18 H18A 0.9800
C18 H18B 0.9800
C18 H18C 0.9800
C19 H19A 0.9800
C19 H19B 0.9800
C19 H19C 0.9800
C20 H20A 0.9800
C20 H20B 0.9800
C20 H20C 0.9800
C21 C22 1.219(4)
C21 Y1 2.412(3)
C22 Si1 1.831(3)
C23 Si1 1.864(3)
C23 H23A 0.9800
C23 H23B 0.9800
C23 H23C 0.9800
C24 Si1 1.871(3)
C24 H24A 0.9800
C24 H24B 0.9800
C24 H24C 0.9800
C25 Si1 1.863(4)
C25 H25A 0.9800
C25 H25B 0.9800
C25 H25C 0.9800
C26 C27 1.221(4)
C26 Y1 2.507(3)
C26 Y2 2.517(3)
C27 Si2 1.862(3)
C28 Si2 1.855(3)
C28 H28A 0.9800
C28 H28B 0.9800
C28 H28C 0.9800
C29 Si2 1.860(3)
C29 H29A 0.9800
C29 H29B 0.9800
C29 H29C 0.9800
C30 Si2 1.858(3)
C30 H30A 0.9800
C30 H30B 0.9800
C30 H30C 0.9800
C31 O1 1.472(3)
C31 C32 1.511(4)
C31 H31A 0.9900
C31 H31B 0.9900
C32 C33 1.508(4)
C32 H32A 0.9900
C32 H32B 0.9900
C33 C34 1.510(4)
C33 H33A 0.9900
C33 H33B 0.9900
C34 O1 1.473(3)
C34 H34A 0.9900
C34 H34B 0.9900
C35 C36 1.414(4)
C35 C51 1.427(4)
C35 C52 1.505(4)
C35 Y2 2.698(3)
C36 C37 1.414(4)
C36 C53 1.507(4)
C36 Y2 2.718(3)
C37 C38 1.427(4)
C37 C54 1.512(4)
C37 Y2 2.672(3)
C38 C51 1.438(4)
C38 C39 1.456(4)
C38 Y2 2.663(3)
C39 C40 1.404(4)
C39 C44 1.415(4)
C40 C41 1.378(4)
C40 H40 0.9500
C41 C42 1.380(4)
C41 H41 0.9500
C42 C43 1.367(5)
C42 H42 0.9500
C43 C44 1.410(4)
C43 H43 0.9500
C44 C45 1.473(4)
C45 C46 1.408(4)
C45 C50 1.415(4)
C46 C47 1.371(5)
C46 H46 0.9500
C47 C48 1.388(5)
C47 H47 0.9500
C48 C49 1.378(4)
C48 H48 0.9500
C49 C50 1.404(4)
C49 H49 0.9500
C50 C51 1.463(4)
C51 Y2 2.634(3)
C52 H52A 0.9800
C52 H52B 0.9800
C52 H52C 0.9800
C53 H53A 0.9800
C53 H53B 0.9800
C53 H53C 0.9800
C54 H54A 0.9800
C54 H54B 0.9800
C54 H54C 0.9800
C55 C56 1.217(4)
C55 Y2 2.397(3)
C56 Si3 1.826(3)
C57 Si3 1.866(4)
C57 H57A 0.9800
C57 H57B 0.9800
C57 H57C 0.9800
C58 Si3 1.861(4)
C58 H58A 0.9800
C58 H58B 0.9800
C58 H58C 0.9800
C59 Si3 1.865(4)
C59 H59A 0.9800
C59 H59B 0.9800
C59 H59C 0.9800
C57B Si3 1.866(4)
C57B H57D 0.9800
C57B H57E 0.9800
C57B H57F 0.9800
C58B Si3 1.869(4)
C58B H58D 0.9800
C58B H58E 0.9800
C58B H58F 0.9800
C59B Si3 1.870(4)
C59B H59D 0.9800
C59B H59E 0.9800
C59B H59F 0.9800
C60 C61 1.226(4)
C60 Y2 2.499(3)
C60 Y1 2.521(3)
C61 Si4 1.865(3)
C62 Si4 1.860(3)
C62 H62A 0.9800
C62 H62B 0.9800
C62 H62C 0.9800
C63 Si4 1.855(3)
C63 H63A 0.9800
C63 H63B 0.9800
C63 H63C 0.9800
C64 Si4 1.862(3)
C64 H64A 0.9800
C64 H64B 0.9800
C64 H64C 0.9800
C65 O2 1.472(4)
C65 C66 1.493(5)
C65 H65A 0.9900
C65 H65B 0.9900
C66 C67 1.513(5)
C66 H66A 0.9900
C66 H66B 0.9900
C67 C68 1.514(4)
C67 H67A 0.9900
C67 H67B 0.9900
C68 O2 1.468(4)
C68 H68A 0.9900
C68 H68B 0.9900
O1 Y1 2.3609(19)
O2 Y2 2.380(2)
C69 C70 1.493(5)
C69 H69D 0.9800
C69 H69E 0.9800
C69 H69F 0.9800
C70 C75 1.366(5)
C70 C71 1.406(5)
C71 C72 1.380(5)
C71 H71B 0.9500
C72 C73 1.372(5)
C72 H72B 0.9500
C73 C74 1.383(5)
C73 H73B 0.9500
C74 C75 1.360(5)
C74 H74B 0.9500
C75 H75B 0.9500
